data_4037129
loop_
_publ_author_name
'Salih, Nabaz'
'Adams, Harry'
'Jackson, Richard F. W.'

_publ_section_title
;
 Synthesis of \w-Oxo Amino Acids and trans-5-Substituted Proline
 Derivatives Using Cross-Metathesis of Unsaturated Amino Acids.
;
_journal_issue 18
_journal_name_full 'The Journal of organic chemistry'
_journal_page_first 8386
_journal_page_last 8393
_journal_paper_doi 10.1021/acs.joc.6b01571
_journal_volume 81
_journal_year 2016
_chemical_absolute_configuration unk
_chemical_formula_moiety 'C9 H16 N O3, C2 F3 O2'
_chemical_formula_sum 'C11 H16 F3 N O5'
_chemical_formula_weight 299.25
_space_group_crystal_system monoclinic
_space_group_IT_number 4
_space_group_name_Hall 'P 2yb'
_space_group_name_H-M_alt 'P 1 21 1'
_atom_sites_solution_hydrogens geom
_audit_creation_method SHELXL-2013
_cell_angle_alpha 90
_cell_angle_beta 93.139(4)
_cell_angle_gamma 90
_cell_formula_units_Z 8
_cell_length_a 8.9295(10)
_cell_length_b 14.3156(15)
_cell_length_c 21.898(2)
_cell_measurement_reflns_used 3004
_cell_measurement_temperature 97(2)
_cell_measurement_theta_max 19.02
_cell_measurement_theta_min 2.34
_cell_volume 2795.0(5)
_computing_cell_refinement 'Bruker SAINT'
_computing_data_collection 'Bruker APEX2'
_computing_data_reduction 'Bruker SAINT'
_computing_molecular_graphics 'Bruker SHELXTL'
_computing_publication_material 'Bruker SHELXTL'
_computing_structure_refinement 'SHELXL-2013 (Sheldrick, 2013)'
_computing_structure_solution 'SHELXS-97 (Sheldrick 2008)'
_diffrn_ambient_temperature 97(2)
_diffrn_measured_fraction_theta_full 0.998
_diffrn_measured_fraction_theta_max 0.998
_diffrn_measurement_device_type 'Bruker APEX-II CCD'
_diffrn_measurement_method '\f and \w scans'
_diffrn_radiation_type MoK\a
_diffrn_radiation_wavelength 0.71073
_diffrn_reflns_av_R_equivalents 0.1042
_diffrn_reflns_av_unetI/netI 0.1121
_diffrn_reflns_Laue_measured_fraction_full 0.998
_diffrn_reflns_Laue_measured_fraction_max 0.998
_diffrn_reflns_limit_h_max 10
_diffrn_reflns_limit_h_min -8
_diffrn_reflns_limit_k_max 17
_diffrn_reflns_limit_k_min -17
_diffrn_reflns_limit_l_max 25
_diffrn_reflns_limit_l_min -26
_diffrn_reflns_number 31198
_diffrn_reflns_point_group_measured_fraction_full 0.991
_diffrn_reflns_point_group_measured_fraction_max 0.991
_diffrn_reflns_theta_full 25.000
_diffrn_reflns_theta_max 24.998
_diffrn_reflns_theta_min 0.931
_exptl_absorpt_coefficient_mu 0.135
_exptl_absorpt_correction_T_max 0.99
_exptl_absorpt_correction_T_min 0.92
_exptl_absorpt_correction_type multi-scan
_exptl_absorpt_process_details sadabs
_exptl_crystal_colour colourless
_exptl_crystal_density_diffrn 1.422
_exptl_crystal_description PLATE
_exptl_crystal_F_000 1248
_exptl_crystal_size_max 0.180
_exptl_crystal_size_mid 0.120
_exptl_crystal_size_min 0.030
_refine_diff_density_max 0.452
_refine_diff_density_min -0.416
_refine_diff_density_rms 0.099
_refine_ls_abs_structure_details
; 
 Flack x determined using 2207 quotients [(I+)-(I-)]/[(I+)+(I-)] 
 (Parsons and Flack (2004), Acta Cryst. A60, s61). 
;
_refine_ls_extinction_method none
_refine_ls_goodness_of_fit_ref 1.080
_refine_ls_hydrogen_treatment constr
_refine_ls_matrix_type full
_refine_ls_number_parameters 729
_refine_ls_number_reflns 9761
_refine_ls_number_restraints 181
_refine_ls_restrained_S_all 1.072
_refine_ls_R_factor_all 0.1451
_refine_ls_R_factor_gt 0.0924
_refine_ls_shift/su_max 0.000
_refine_ls_shift/su_mean 0.000
_refine_ls_structure_factor_coef Fsqd
_refine_ls_weighting_details 'w=1/[\s^2^(Fo^2^)+(0.1021P)^2^+6.1453P] where P=(Fo^2^+2Fc^2^)/3'
_refine_ls_weighting_scheme calc
_refine_ls_wR_factor_gt 0.2193
_refine_ls_wR_factor_ref 0.2483
_reflns_Friedel_coverage 0.903
_reflns_Friedel_fraction_full 0.984
_reflns_Friedel_fraction_max 0.984
_reflns_number_gt 6233
_reflns_number_total 9761
_reflns_threshold_expression 'I > 2\s(I)'
_cod_data_source_file jo6b01571_si_002.cif
_cod_data_source_block 23
_cod_original_cell_volume 2795.1(5)
_cod_original_sg_symbol_H-M 'P 21'
_cod_database_code 4037129
_shelx_space_group_comment
; 
The symmetry employed for this shelxl refinement is uniquely defined 
by the following loop, which should always be used as a source of 
symmetry information in preference to the above space-group names. 
They are only intended as comments. 
;
_shelx_estimated_absorpt_t_min 0.976
_shelx_estimated_absorpt_t_max 0.996
_shelxl_version_number 2013-4

loop_
_space_group_symop_operation_xyz
'x, y, z'
'-x, y+1/2, -z'

loop_
_atom_site_label
_atom_site_type_symbol
_atom_site_fract_x
_atom_site_fract_y
_atom_site_fract_z
_atom_site_U_iso_or_equiv
_atom_site_adp_type
_atom_site_occupancy
_atom_site_site_symmetry_order
_atom_site_calc_flag
_atom_site_refinement_flags_posn
_atom_site_refinement_flags_adp
O1A O 0.5273(11) -0.1362(6) 0.3488(4) 0.051(2) Uani 1 1 d . U
O2A O 0.6762(9) -0.0843(5) 0.4261(3) 0.0337(19) Uani 1 1 d . U
O3A O 0.4037(8) 0.0987(5) 0.1821(4) 0.0326(18) Uani 1 1 d . U
N1A N 0.6018(10) 0.0169(6) 0.2783(4) 0.026(2) Uani 1 1 d . U
H1A1 H 0.4990 0.0207 0.2929 0.032 Uiso 1 1 calc R U
H1A2 H 0.6001 -0.0245 0.2421 0.032 Uiso 1 1 calc R U
C1A C 0.6573(12) 0.1143(7) 0.2617(5) 0.030(2) Uani 1 1 d . U
H1A H 0.5839 0.1616 0.2753 0.036 Uiso 1 1 calc R U
C2A C 0.8033(12) 0.1265(8) 0.2990(5) 0.032(3) Uani 1 1 d . U
H2A1 H 0.8207 0.1930 0.3098 0.038 Uiso 1 1 calc R U
H2A2 H 0.8890 0.1033 0.2765 0.038 Uiso 1 1 calc R U
C3A C 0.7816(14) 0.0668(7) 0.3573(5) 0.035(3) Uani 1 1 d . U
H3A1 H 0.8785 0.0526 0.3795 0.042 Uiso 1 1 calc R U
H3A2 H 0.7142 0.0980 0.3854 0.042 Uiso 1 1 calc R U
C4A C 0.7094(12) -0.0212(7) 0.3285(5) 0.025(2) Uani 1 1 d . U
H4A H 0.7894 -0.0572 0.3087 0.030 Uiso 1 1 calc R U
C5A C 0.6300(13) -0.0864(8) 0.3688(5) 0.031(3) Uani 1 1 d . U
C6A C 0.6159(16) -0.1519(9) 0.4663(6) 0.047(3) Uani 1 1 d . U
H6A1 H 0.5068 -0.1443 0.4663 0.070 Uiso 1 1 calc R U
H6A2 H 0.6601 -0.1427 0.5078 0.070 Uiso 1 1 calc R U
H6A3 H 0.6395 -0.2149 0.4522 0.070 Uiso 1 1 calc R U
C7A C 0.6685(13) 0.1231(8) 0.1926(5) 0.034(3) Uani 1 1 d . U
H7A1 H 0.7070 0.1860 0.1833 0.040 Uiso 1 1 calc R U
H7A2 H 0.7422 0.0768 0.1791 0.040 Uiso 1 1 calc R U
C8A C 0.5205(14) 0.1081(7) 0.1561(6) 0.034(3) Uani 1 1 d . U
C9A C 0.5263(16) 0.1026(9) 0.0878(6) 0.049(3) Uani 1 1 d . U
H9A1 H 0.4243 0.0965 0.0693 0.073 Uiso 1 1 calc R U
H9A2 H 0.5858 0.0481 0.0768 0.073 Uiso 1 1 calc R U
H9A3 H 0.5726 0.1595 0.0725 0.073 Uiso 1 1 calc R U
O1B O 0.1647(9) -0.1653(6) 0.8600(4) 0.044(2) Uani 1 1 d . U
O2B O 0.2917(9) -0.0964(6) 0.9387(4) 0.038(2) Uani 1 1 d . U
O3B O -0.0021(9) 0.0970(5) 0.6972(4) 0.0330(18) Uani 1 1 d . U
N1B N 0.2034(10) 0.0062(6) 0.7935(4) 0.0231(19) Uani 1 1 d . U
H1B1 H 0.1022 0.0056 0.8098 0.028 Uiso 1 1 calc R U
H1B2 H 0.2016 -0.0336 0.7565 0.028 Uiso 1 1 calc R U
C1B C 0.2486(12) 0.1070(7) 0.7774(5) 0.027(2) Uani 1 1 d . U
H1B H 0.1717 0.1514 0.7919 0.032 Uiso 1 1 calc R U
C2B C 0.3956(12) 0.1199(7) 0.8160(5) 0.029(2) Uani 1 1 d . U
H2B1 H 0.4093 0.1860 0.8285 0.035 Uiso 1 1 calc R U
H2B2 H 0.4826 0.1002 0.7930 0.035 Uiso 1 1 calc R U
C3B C 0.3783(14) 0.0567(8) 0.8723(5) 0.035(3) Uani 1 1 d . U
H3B1 H 0.4757 0.0451 0.8948 0.042 Uiso 1 1 calc R U
H3B2 H 0.3064 0.0831 0.9005 0.042 Uiso 1 1 calc R U
C4B C 0.3180(12) -0.0300(7) 0.8409(5) 0.024(2) Uani 1 1 d . U
H4B H 0.4014 -0.0594 0.8191 0.029 Uiso 1 1 calc R U
C5B C 0.2462(14) -0.1059(8) 0.8798(5) 0.034(3) Uani 1 1 d . U
C6B C 0.2368(17) -0.1680(9) 0.9796(6) 0.049(4) Uani 1 1 d . U
H6B1 H 0.1270 -0.1657 0.9787 0.074 Uiso 1 1 calc R U
H6B2 H 0.2776 -0.1565 1.0214 0.074 Uiso 1 1 calc R U
H6B3 H 0.2689 -0.2297 0.9660 0.074 Uiso 1 1 calc R U
C7B C 0.2623(12) 0.1193(8) 0.7101(5) 0.031(2) Uani 1 1 d . U
H7B1 H 0.3392 0.0753 0.6964 0.037 Uiso 1 1 calc R U
H7B2 H 0.2982 0.1834 0.7025 0.037 Uiso 1 1 calc R U
C8B C 0.1182(13) 0.1034(7) 0.6717(6) 0.031(2) Uani 1 1 d . U
C9B C 0.1303(16) 0.0995(9) 0.6046(6) 0.044(3) Uani 1 1 d . U
H9B1 H 0.2029 0.0513 0.5946 0.066 Uiso 1 1 calc R U
H9B2 H 0.1639 0.1602 0.5899 0.066 Uiso 1 1 calc R U
H9B3 H 0.0321 0.0844 0.5849 0.066 Uiso 1 1 calc R U
O1C O 0.6010(10) 1.0394(7) 0.6677(4) 0.050(2) Uani 1 1 d . U
O2C O 0.7359(11) 0.9950(6) 0.5909(4) 0.046(2) Uani 1 1 d . U
O3C O 0.5571(11) 0.8175(5) 0.8538(4) 0.043(2) Uani 1 1 d . U
N1C N 0.7082(10) 0.8954(6) 0.7412(4) 0.026(2) Uani 1 1 d . U
H1C1 H 0.5985 0.9012 0.7329 0.032 Uiso 1 1 calc R U
H1C2 H 0.7389 0.9380 0.7753 0.032 Uiso 1 1 calc R U
C1C C 0.7498(12) 0.7932(7) 0.7584(5) 0.030(2) Uani 1 1 d . U
H1C H 0.6582 0.7534 0.7521 0.036 Uiso 1 1 calc R U
C2C C 0.8612(14) 0.7661(8) 0.7116(5) 0.034(3) Uani 1 1 d . U
H2C1 H 0.8547 0.6984 0.7025 0.041 Uiso 1 1 calc R U
H2C2 H 0.9649 0.7810 0.7268 0.041 Uiso 1 1 calc R U
C3C C 0.8171(14) 0.8236(8) 0.6546(5) 0.035(3) Uani 1 1 d . U
H3C1 H 0.7252 0.7991 0.6329 0.043 Uiso 1 1 calc R U
H3C2 H 0.8992 0.8264 0.6261 0.043 Uiso 1 1 calc R U
C4C C 0.7892(12) 0.9207(7) 0.6848(5) 0.029(2) Uani 1 1 d . U
H4C H 0.8881 0.9494 0.6976 0.035 Uiso 1 1 calc R U
C5C C 0.6963(14) 0.9915(8) 0.6473(6) 0.035(3) Uani 1 1 d . U
C6C C 0.6637(18) 1.0596(9) 0.5508(6) 0.052(4) Uani 1 1 d . U
H6C1 H 0.5549 1.0514 0.5514 0.078 Uiso 1 1 calc R U
H6C2 H 0.6957 1.0493 0.5092 0.078 Uiso 1 1 calc R U
H6C3 H 0.6904 1.1233 0.5639 0.078 Uiso 1 1 calc R U
C7C C 0.8060(15) 0.7858(8) 0.8241(5) 0.037(3) Uani 1 1 d . U
H7C1 H 0.8915 0.8292 0.8312 0.045 Uiso 1 1 calc R U
H7C2 H 0.8439 0.7216 0.8317 0.045 Uiso 1 1 calc R U
C8C C 0.6903(16) 0.8074(7) 0.8693(5) 0.038(3) Uani 1 1 d . U
C9C C 0.7416(18) 0.8155(9) 0.9366(6) 0.051(3) Uani 1 1 d . U
H9C1 H 0.6551 0.8294 0.9608 0.076 Uiso 1 1 calc R U
H9C2 H 0.8154 0.8659 0.9418 0.076 Uiso 1 1 calc R U
H9C3 H 0.7872 0.7564 0.9506 0.076 Uiso 1 1 calc R U
O1D O 0.0289(9) 1.0393(6) 0.1731(4) 0.043(2) Uani 1 1 d . U
O2D O 0.1644(8) 0.9787(5) 0.1000(3) 0.0296(18) Uani 1 1 d . U
O3D O -0.0740(8) 0.8138(5) 0.3524(3) 0.0326(18) Uani 1 1 d . U
N1D N 0.1126(10) 0.8942(5) 0.2523(4) 0.0242(19) Uani 1 1 d . U
H1D1 H 0.0042 0.9006 0.2411 0.029 Uiso 1 1 calc R U
H1D2 H 0.1389 0.9370 0.2867 0.029 Uiso 1 1 calc R U
C1D C 0.1501(12) 0.7934(7) 0.2702(5) 0.025(2) Uani 1 1 d . U
H1D H 0.0602 0.7541 0.2589 0.030 Uiso 1 1 calc R U
C2D C 0.2743(13) 0.7644(8) 0.2299(5) 0.032(3) Uani 1 1 d . U
H2D1 H 0.2684 0.6969 0.2203 0.039 Uiso 1 1 calc R U
H2D2 H 0.3740 0.7784 0.2497 0.039 Uiso 1 1 calc R U
C3D C 0.2452(13) 0.8231(7) 0.1725(5) 0.026(2) Uani 1 1 d . U
H3D1 H 0.3361 0.8279 0.1488 0.031 Uiso 1 1 calc R U
H3D2 H 0.1619 0.7971 0.1461 0.031 Uiso 1 1 calc R U
C4D C 0.2037(12) 0.9165(7) 0.1986(5) 0.026(2) Uani 1 1 d . U
H4D H 0.2984 0.9473 0.2146 0.032 Uiso 1 1 calc R U
C5D C 0.1222(12) 0.9843(7) 0.1563(5) 0.028(2) Uani 1 1 d . U
C6D C 0.0975(15) 1.0429(8) 0.0557(6) 0.040(3) Uani 1 1 d . U
H6D1 H -0.0118 1.0356 0.0540 0.059 Uiso 1 1 calc R U
H6D2 H 0.1351 1.0298 0.0154 0.059 Uiso 1 1 calc R U
H6D3 H 0.1237 1.1071 0.0678 0.059 Uiso 1 1 calc R U
C7D C 0.1813(12) 0.7858(7) 0.3381(5) 0.027(2) Uani 1 1 d . U
H7D1 H 0.2638 0.8293 0.3501 0.032 Uiso 1 1 calc R U
H7D2 H 0.2174 0.7217 0.3475 0.032 Uiso 1 1 calc R U
C8D C 0.0518(13) 0.8060(7) 0.3770(5) 0.027(2) Uani 1 1 d . U
C9D C 0.0803(15) 0.8096(9) 0.4443(5) 0.041(3) Uani 1 1 d . U
H9D1 H -0.0035 0.8410 0.4628 0.062 Uiso 1 1 calc R U
H9D2 H 0.1732 0.8442 0.4542 0.062 Uiso 1 1 calc R U
H9D3 H 0.0901 0.7459 0.4605 0.062 Uiso 1 1 calc R U
O1S O 0.9828(10) 0.0304(7) 0.8716(4) 0.056(3) Uani 1 1 d . U
O2S O 0.7443(10) 0.0193(6) 0.8373(4) 0.042(2) Uani 1 1 d . U
O3S O 0.5958(9) 0.9059(6) 0.1774(4) 0.0378(19) Uani 1 1 d . U
O4S O 0.8263(9) 0.8593(6) 0.2061(4) 0.046(2) Uani 1 1 d . U
O5S O 0.1732(9) 0.9017(5) 0.6846(4) 0.0339(18) Uani 1 1 d . U
O6S O 0.4113(9) 0.8627(7) 0.7111(4) 0.052(2) Uani 1 1 d . U
O7S O 0.3731(11) 0.0711(7) 0.3475(5) 0.062(3) Uani 1 1 d . U
O8S O 0.1466(10) 0.0052(6) 0.3530(4) 0.042(2) Uani 1 1 d . U
C1S C 0.8025(13) 0.1040(8) 0.9262(5) 0.031(2) Uani 1 1 d . U
C2S C 0.8481(13) 0.0467(7) 0.8723(5) 0.026(2) Uani 1 1 d . U
C3S C 0.7413(14) 0.8351(8) 0.1047(6) 0.037(3) Uani 1 1 d . U
C4S C 0.7178(12) 0.8684(7) 0.1694(5) 0.025(2) Uani 1 1 d . U
C5S C 0.2464(14) 0.0902(8) 0.4361(6) 0.037(3) Uani 1 1 d . U
C6S C 0.2607(12) 0.0527(7) 0.3712(5) 0.025(2) Uani 1 1 d . U
C7S C 0.3160(14) 0.8318(7) 0.6113(6) 0.035(3) Uani 1 1 d . U
C8S C 0.3000(13) 0.8678(7) 0.6747(5) 0.028(2) Uani 1 1 d . U
F1S F 0.9105(7) 0.1570(4) 0.9524(3) 0.0409(17) Uani 1 1 d . U
F2S F 0.7584(8) 0.0472(4) 0.9719(3) 0.0367(16) Uani 1 1 d . U
F3S F 0.6868(7) 0.1619(4) 0.9137(3) 0.0350(15) Uani 1 1 d . U
F4S F 0.8381(10) 0.7643(6) 0.1005(4) 0.066(2) Uani 1 1 d . U
F5S F 0.6139(9) 0.8032(6) 0.0757(3) 0.056(2) Uani 1 1 d . U
F6S F 0.7894(10) 0.9049(5) 0.0695(3) 0.059(2) Uani 1 1 d . U
F7S F 0.3612(11) 0.9014(5) 0.5737(4) 0.065(2) Uani 1 1 d . U
F8S F 0.1873(9) 0.7950(6) 0.5851(3) 0.061(2) Uani 1 1 d . U
F9S F 0.4173(9) 0.7663(5) 0.6069(4) 0.059(2) Uani 1 1 d . U
F10S F 0.2681(12) 0.0241(5) 0.4780(3) 0.075(3) Uani 1 1 d . U
F11S F 0.1252(10) 0.1335(7) 0.4448(4) 0.081(3) Uani 1 1 d . U
F12S F 0.3570(11) 0.1544(6) 0.4516(4) 0.075(3) Uani 1 1 d . U

loop_
_atom_site_aniso_label
_atom_site_aniso_U_11
_atom_site_aniso_U_22
_atom_site_aniso_U_33
_atom_site_aniso_U_23
_atom_site_aniso_U_13
_atom_site_aniso_U_12
O1A 0.063(6) 0.041(5) 0.050(6) 0.009(4) -0.002(5) -0.028(5)
O2A 0.049(5) 0.024(4) 0.028(4) -0.002(3) 0.003(4) 0.002(4)
O3A 0.026(4) 0.023(4) 0.049(5) 0.008(4) 0.002(4) 0.002(3)
N1A 0.021(5) 0.017(4) 0.041(6) 0.003(4) -0.003(4) -0.004(4)
C1A 0.027(6) 0.013(5) 0.051(6) -0.003(5) 0.008(5) -0.003(5)
C2A 0.028(6) 0.019(5) 0.048(7) -0.001(5) 0.009(5) 0.001(4)
C3A 0.042(7) 0.021(6) 0.041(7) -0.008(5) 0.002(5) -0.012(5)
C4A 0.030(6) 0.014(5) 0.030(6) -0.007(4) -0.004(5) 0.002(4)
C5A 0.033(6) 0.022(6) 0.038(6) -0.004(5) 0.002(5) -0.006(5)
C6A 0.065(9) 0.038(7) 0.039(7) 0.010(6) 0.007(7) -0.008(7)
C7A 0.028(6) 0.022(6) 0.051(6) 0.010(5) 0.004(5) -0.009(5)
C8A 0.040(7) 0.016(5) 0.048(6) 0.011(5) 0.007(5) 0.003(5)
C9A 0.061(9) 0.036(7) 0.049(7) 0.004(6) 0.005(6) -0.001(7)
O1B 0.041(5) 0.032(5) 0.057(6) 0.003(4) -0.003(4) -0.010(4)
O2B 0.054(5) 0.028(4) 0.033(4) 0.004(4) 0.008(4) -0.006(4)
O3B 0.034(4) 0.017(4) 0.047(5) 0.004(4) -0.005(4) 0.002(4)
N1B 0.026(5) 0.013(4) 0.031(5) -0.004(3) 0.003(4) -0.008(3)
C1B 0.032(6) 0.013(5) 0.036(6) -0.007(4) 0.007(5) -0.003(5)
C2B 0.027(6) 0.016(5) 0.044(6) -0.002(5) 0.002(5) -0.004(4)
C3B 0.038(7) 0.026(6) 0.038(7) 0.001(5) -0.018(5) -0.006(5)
C4B 0.018(5) 0.024(5) 0.031(6) -0.004(4) 0.004(4) 0.000(4)
C5B 0.038(7) 0.032(6) 0.033(6) 0.006(5) 0.007(5) 0.003(5)
C6B 0.072(10) 0.033(7) 0.045(8) 0.009(6) 0.021(7) -0.007(7)
C7B 0.027(6) 0.023(6) 0.041(6) 0.006(5) -0.004(5) 0.001(5)
C8B 0.033(6) 0.013(5) 0.047(6) 0.000(5) 0.000(5) 0.004(5)
C9B 0.061(9) 0.027(6) 0.043(6) 0.010(6) -0.006(6) 0.014(6)
O1C 0.056(6) 0.059(6) 0.037(5) 0.011(4) 0.007(4) 0.028(5)
O2C 0.071(6) 0.030(5) 0.037(5) -0.004(4) -0.002(4) 0.006(4)
O3C 0.062(5) 0.020(4) 0.048(5) 0.010(4) 0.007(4) 0.012(4)
N1C 0.020(5) 0.024(5) 0.034(5) -0.002(4) -0.010(4) 0.008(4)
C1C 0.025(6) 0.020(5) 0.046(6) 0.001(5) -0.002(5) -0.003(5)
C2C 0.040(7) 0.021(5) 0.040(7) -0.006(5) -0.002(5) 0.003(5)
C3C 0.041(7) 0.027(6) 0.039(6) -0.008(5) -0.005(5) -0.008(5)
C4C 0.024(6) 0.023(5) 0.041(6) -0.004(4) -0.004(5) 0.003(4)
C5C 0.045(7) 0.022(6) 0.038(6) 0.001(5) -0.005(6) 0.000(5)
C6C 0.077(10) 0.033(7) 0.045(8) 0.002(6) -0.009(7) -0.007(7)
C7C 0.054(7) 0.017(6) 0.040(6) 0.001(5) 0.001(5) 0.004(5)
C8C 0.062(8) 0.012(5) 0.038(6) 0.000(5) -0.003(6) 0.012(6)
C9C 0.087(10) 0.027(7) 0.038(7) -0.009(6) 0.002(6) -0.012(7)
O1D 0.045(5) 0.038(5) 0.046(5) 0.012(4) 0.004(4) 0.025(4)
O2D 0.032(4) 0.027(4) 0.030(4) 0.003(3) -0.002(3) 0.008(3)
O3D 0.031(4) 0.025(4) 0.041(5) 0.001(4) 0.000(4) 0.005(4)
N1D 0.028(5) 0.006(4) 0.039(5) 0.001(4) 0.002(4) -0.003(3)
C1D 0.028(6) 0.007(5) 0.040(6) 0.000(4) 0.004(5) -0.004(4)
C2D 0.038(7) 0.021(5) 0.037(7) -0.009(5) -0.007(5) 0.006(5)
C3D 0.029(6) 0.013(5) 0.036(6) -0.001(4) -0.002(5) 0.002(4)
C4D 0.028(6) 0.015(5) 0.036(6) 0.003(4) 0.002(5) 0.006(4)
C5D 0.029(6) 0.022(5) 0.030(6) 0.000(4) -0.014(5) 0.005(5)
C6D 0.050(8) 0.028(6) 0.040(7) 0.014(5) -0.005(6) -0.009(6)
C7D 0.025(6) 0.017(5) 0.038(6) 0.003(4) -0.004(5) 0.001(4)
C8D 0.036(6) 0.011(5) 0.034(6) 0.001(5) 0.004(5) -0.010(5)
C9D 0.053(8) 0.036(7) 0.034(6) -0.005(6) -0.004(5) -0.011(6)
O1S 0.042(5) 0.064(7) 0.061(6) -0.009(5) 0.000(5) 0.016(5)
O2S 0.054(5) 0.030(5) 0.040(5) -0.012(4) -0.007(4) 0.006(4)
O3S 0.035(5) 0.034(5) 0.043(5) 0.002(4) -0.004(4) -0.007(4)
O4S 0.033(5) 0.050(5) 0.055(6) -0.003(4) -0.009(4) 0.008(4)
O5S 0.039(5) 0.025(4) 0.038(5) -0.010(4) 0.001(4) 0.004(4)
O6S 0.033(5) 0.069(6) 0.052(6) -0.003(5) -0.011(4) -0.005(5)
O7S 0.036(5) 0.070(7) 0.081(7) -0.016(6) 0.029(5) 0.005(5)
O8S 0.051(5) 0.034(5) 0.041(5) -0.011(4) -0.009(4) -0.008(4)
C1S 0.038(6) 0.025(6) 0.031(6) -0.002(5) -0.003(5) 0.001(5)
C2S 0.028(6) 0.017(5) 0.034(6) 0.002(4) 0.008(5) 0.012(5)
C3S 0.038(7) 0.032(6) 0.042(6) 0.014(5) 0.003(5) 0.002(5)
C4S 0.022(6) 0.013(5) 0.040(6) 0.002(4) -0.008(5) -0.013(4)
C5S 0.037(7) 0.030(6) 0.043(7) 0.001(5) -0.011(5) -0.007(5)
C6S 0.022(6) 0.017(5) 0.037(6) 0.006(4) 0.001(5) 0.003(4)
C7S 0.046(7) 0.016(6) 0.044(6) 0.008(5) 0.005(5) 0.004(5)
C8S 0.027(6) 0.021(5) 0.037(6) 0.006(4) 0.006(5) 0.001(5)
F1S 0.027(4) 0.032(4) 0.062(5) -0.014(3) -0.011(3) -0.004(3)
F2S 0.050(4) 0.029(3) 0.032(4) 0.000(3) 0.011(3) -0.003(3)
F3S 0.031(4) 0.023(3) 0.050(4) -0.010(3) -0.003(3) 0.010(3)
F4S 0.069(6) 0.057(5) 0.071(6) -0.011(4) 0.003(5) 0.030(4)
F5S 0.066(5) 0.056(5) 0.046(5) -0.015(4) -0.011(4) -0.020(4)
F6S 0.096(6) 0.039(4) 0.042(4) 0.000(3) 0.019(4) -0.026(4)
F7S 0.113(7) 0.031(4) 0.054(5) 0.010(4) 0.036(5) 0.005(4)
F8S 0.078(5) 0.063(5) 0.039(4) -0.021(4) -0.015(4) 0.005(4)
F9S 0.070(5) 0.033(4) 0.076(6) -0.007(4) 0.021(4) 0.020(4)
F10S 0.156(9) 0.038(4) 0.031(4) 0.006(3) -0.008(5) -0.015(5)
F11S 0.068(6) 0.113(8) 0.062(6) -0.040(5) 0.001(5) 0.036(5)
F12S 0.097(6) 0.052(5) 0.071(6) -0.011(4) -0.022(5) -0.041(5)

loop_
_atom_type_symbol
_atom_type_description
_atom_type_scat_dispersion_real
_atom_type_scat_dispersion_imag
_atom_type_scat_source
C C 0.0033 0.0016 'International Tables Vol C Tables 4.2.6.8 and 6.1.1.4'
H H 0.0000 0.0000 'International Tables Vol C Tables 4.2.6.8 and 6.1.1.4'
N N 0.0061 0.0033 'International Tables Vol C Tables 4.2.6.8 and 6.1.1.4'
O O 0.0106 0.0060 'International Tables Vol C Tables 4.2.6.8 and 6.1.1.4'
F F 0.0171 0.0103 'International Tables Vol C Tables 4.2.6.8 and 6.1.1.4'

loop_
_geom_angle_atom_site_label_1
_geom_angle_atom_site_label_2
_geom_angle_atom_site_label_3
_geom_angle
C5A O2A C6A 117.8(9)
C4A N1A C1A 107.4(8)
C4A N1A H1A1 110.2
C1A N1A H1A1 110.2
C4A N1A H1A2 110.2
C1A N1A H1A2 110.2
H1A1 N1A H1A2 108.5
C2A C1A C7A 115.2(9)
C2A C1A N1A 105.0(9)
C7A C1A N1A 110.5(9)
C2A C1A H1A 108.7
C7A C1A H1A 108.7
N1A C1A H1A 108.7
C1A C2A C3A 103.7(9)
C1A C2A H2A1 111.0
C3A C2A H2A1 111.0
C1A C2A H2A2 111.0
C3A C2A H2A2 111.0
H2A1 C2A H2A2 109.0
C4A C3A C2A 100.5(9)
C4A C3A H3A1 111.7
C2A C3A H3A1 111.7
C4A C3A H3A2 111.7
C2A C3A H3A2 111.7
H3A1 C3A H3A2 109.4
C5A C4A N1A 110.5(9)
C5A C4A C3A 118.3(9)
N1A C4A C3A 103.7(8)
C5A C4A H4A 108.0
N1A C4A H4A 108.0
C3A C4A H4A 108.0
O1A C5A O2A 123.4(11)
O1A C5A C4A 121.6(10)
O2A C5A C4A 114.9(9)
O2A C6A H6A1 109.5
O2A C6A H6A2 109.5
H6A1 C6A H6A2 109.5
O2A C6A H6A3 109.5
H6A1 C6A H6A3 109.5
H6A2 C6A H6A3 109.5
C8A C7A C1A 114.0(10)
C8A C7A H7A1 108.8
C1A C7A H7A1 108.8
C8A C7A H7A2 108.8
C1A C7A H7A2 108.8
H7A1 C7A H7A2 107.6
O3A C8A C9A 122.3(12)
O3A C8A C7A 120.6(11)
C9A C8A C7A 117.0(11)
C8A C9A H9A1 109.5
C8A C9A H9A2 109.5
H9A1 C9A H9A2 109.5
C8A C9A H9A3 109.5
H9A1 C9A H9A3 109.5
H9A2 C9A H9A3 109.5
C5B O2B C6B 115.0(10)
C4B N1B C1B 107.5(8)
C4B N1B H1B1 110.2
C1B N1B H1B1 110.2
C4B N1B H1B2 110.2
C1B N1B H1B2 110.2
H1B1 N1B H1B2 108.5
C7B C1B C2B 114.5(9)
C7B C1B N1B 111.7(8)
C2B C1B N1B 102.4(8)
C7B C1B H1B 109.3
C2B C1B H1B 109.3
N1B C1B H1B 109.3
C1B C2B C3B 104.4(9)
C1B C2B H2B1 110.9
C3B C2B H2B1 110.9
C1B C2B H2B2 110.9
C3B C2B H2B2 110.9
H2B1 C2B H2B2 108.9
C4B C3B C2B 99.7(9)
C4B C3B H3B1 111.8
C2B C3B H3B1 111.8
C4B C3B H3B2 111.8
C2B C3B H3B2 111.8
H3B1 C3B H3B2 109.6
C3B C4B N1B 104.1(8)
C3B C4B C5B 118.6(10)
N1B C4B C5B 109.6(8)
C3B C4B H4B 108.0
N1B C4B H4B 108.0
C5B C4B H4B 108.0
O1B C5B O2B 125.1(11)
O1B C5B C4B 124.6(11)
O2B C5B C4B 110.3(10)
O2B C6B H6B1 109.5
O2B C6B H6B2 109.5
H6B1 C6B H6B2 109.5
O2B C6B H6B3 109.5
H6B1 C6B H6B3 109.5
H6B2 C6B H6B3 109.5
C1B C7B C8B 114.6(10)
C1B C7B H7B1 108.6
C8B C7B H7B1 108.6
C1B C7B H7B2 108.6
C8B C7B H7B2 108.6
H7B1 C7B H7B2 107.6
O3B C8B C9B 123.8(11)
O3B C8B C7B 119.4(11)
C9B C8B C7B 116.8(11)
C8B C9B H9B1 109.5
C8B C9B H9B2 109.5
H9B1 C9B H9B2 109.5
C8B C9B H9B3 109.5
H9B1 C9B H9B3 109.5
H9B2 C9B H9B3 109.5
C5C O2C C6C 118.5(11)
C4C N1C C1C 107.9(8)
C4C N1C H1C1 110.1
C1C N1C H1C1 110.1
C4C N1C H1C2 110.1
C1C N1C H1C2 110.1
H1C1 N1C H1C2 108.4
C7C C1C C2C 115.6(10)
C7C C1C N1C 111.3(9)
C2C C1C N1C 103.5(9)
C7C C1C H1C 108.7
C2C C1C H1C 108.7
N1C C1C H1C 108.7
C1C C2C C3C 105.3(9)
C1C C2C H2C1 110.7
C3C C2C H2C1 110.7
C1C C2C H2C2 110.7
C3C C2C H2C2 110.7
H2C1 C2C H2C2 108.8
C2C C3C C4C 100.0(9)
C2C C3C H3C1 111.8
C4C C3C H3C1 111.8
C2C C3C H3C2 111.8
C4C C3C H3C2 111.8
H3C1 C3C H3C2 109.5
N1C C4C C5C 109.3(9)
N1C C4C C3C 103.1(9)
C5C C4C C3C 117.3(9)
N1C C4C H4C 108.9
C5C C4C H4C 108.9
C3C C4C H4C 108.9
O1C C5C O2C 124.5(11)
O1C C5C C4C 123.8(11)
O2C C5C C4C 111.6(11)
O2C C6C H6C1 109.5
O2C C6C H6C2 109.5
H6C1 C6C H6C2 109.5
O2C C6C H6C3 109.5
H6C1 C6C H6C3 109.5
H6C2 C6C H6C3 109.5
C1C C7C C8C 114.3(11)
C1C C7C H7C1 108.7
C8C C7C H7C1 108.7
C1C C7C H7C2 108.7
C8C C7C H7C2 108.7
H7C1 C7C H7C2 107.6
O3C C8C C7C 122.2(11)
O3C C8C C9C 119.6(12)
C7C C8C C9C 118.2(12)
C8C C9C H9C1 109.5
C8C C9C H9C2 109.5
H9C1 C9C H9C2 109.5
C8C C9C H9C3 109.5
H9C1 C9C H9C3 109.5
H9C2 C9C H9C3 109.5
C5D O2D C6D 117.6(9)
C4D N1D C1D 106.4(8)
C4D N1D H1D1 110.5
C1D N1D H1D1 110.5
C4D N1D H1D2 110.5
C1D N1D H1D2 110.5
H1D1 N1D H1D2 108.6
C7D C1D C2D 117.1(9)
C7D C1D N1D 110.4(8)
C2D C1D N1D 105.5(9)
C7D C1D H1D 107.8
C2D C1D H1D 107.8
N1D C1D H1D 107.8
C1D C2D C3D 103.5(9)
C1D C2D H2D1 111.1
C3D C2D H2D1 111.1
C1D C2D H2D2 111.1
C3D C2D H2D2 111.1
H2D1 C2D H2D2 109.0
C4D C3D C2D 102.2(9)
C4D C3D H3D1 111.3
C2D C3D H3D1 111.3
C4D C3D H3D2 111.3
C2D C3D H3D2 111.3
H3D1 C3D H3D2 109.2
N1D C4D C5D 110.8(9)
N1D C4D C3D 105.3(8)
C5D C4D C3D 117.4(9)
N1D C4D H4D 107.6
C5D C4D H4D 107.6
C3D C4D H4D 107.6
O1D C5D O2D 124.1(10)
O1D C5D C4D 123.3(10)
O2D C5D C4D 112.7(9)
O2D C6D H6D1 109.5
O2D C6D H6D2 109.5
H6D1 C6D H6D2 109.5
O2D C6D H6D3 109.5
H6D1 C6D H6D3 109.5
H6D2 C6D H6D3 109.5
C1D C7D C8D 116.2(9)
C1D C7D H7D1 108.2
C8D C7D H7D1 108.2
C1D C7D H7D2 108.2
C8D C7D H7D2 108.2
H7D1 C7D H7D2 107.4
O3D C8D C9D 122.6(11)
O3D C8D C7D 118.9(10)
C9D C8D C7D 118.4(10)
C8D C9D H9D1 109.5
C8D C9D H9D2 109.5
H9D1 C9D H9D2 109.5
C8D C9D H9D3 109.5
H9D1 C9D H9D3 109.5
H9D2 C9D H9D3 109.5
F1S C1S F3S 105.5(9)
F1S C1S F2S 104.7(9)
F3S C1S F2S 105.5(9)
F1S C1S C2S 115.2(10)
F3S C1S C2S 114.5(9)
F2S C1S C2S 110.5(9)
O1S C2S O2S 129.4(11)
O1S C2S C1S 114.8(11)
O2S C2S C1S 115.6(10)
F4S C3S F6S 107.2(10)
F4S C3S F5S 104.0(10)
F6S C3S F5S 105.6(10)
F4S C3S C4S 115.1(10)
F6S C3S C4S 111.4(10)
F5S C3S C4S 112.8(10)
O4S C4S O3S 128.4(11)
O4S C4S C3S 115.6(10)
O3S C4S C3S 115.9(10)
F11S C5S F10S 109.8(12)
F11S C5S F12S 104.0(11)
F10S C5S F12S 103.3(10)
F11S C5S C6S 115.2(10)
F10S C5S C6S 112.1(10)
F12S C5S C6S 111.5(11)
O7S C6S O8S 131.6(12)
O7S C6S C5S 116.5(11)
O8S C6S C5S 111.9(10)
F9S C7S F8S 105.2(9)
F9S C7S F7S 104.5(10)
F8S C7S F7S 107.4(10)
F9S C7S C8S 114.6(10)
F8S C7S C8S 113.8(10)
F7S C7S C8S 110.7(9)
O6S C8S O5S 127.3(11)
O6S C8S C7S 117.5(10)
O5S C8S C7S 115.2(10)

loop_
_geom_bond_atom_site_label_1
_geom_bond_atom_site_label_2
_geom_bond_distance
O1A C5A 1.223(13)
O2A C5A 1.299(13)
O2A C6A 1.433(14)
O3A C8A 1.223(14)
N1A C4A 1.521(13)
N1A C1A 1.530(13)
N1A H1A1 0.9900
N1A H1A2 0.9900
C1A C2A 1.511(16)
C1A C7A 1.527(16)
C1A H1A 1.0000
C2A C3A 1.557(16)
C2A H2A1 0.9900
C2A H2A2 0.9900
C3A C4A 1.535(14)
C3A H3A1 0.9900
C3A H3A2 0.9900
C4A C5A 1.491(15)
C4A H4A 1.0000
C6A H6A1 0.9800
C6A H6A2 0.9800
C6A H6A3 0.9800
C7A C8A 1.522(17)
C7A H7A1 0.9900
C7A H7A2 0.9900
C8A C9A 1.502(18)
C9A H9A1 0.9800
C9A H9A2 0.9800
C9A H9A3 0.9800
O1B C5B 1.186(15)
O2B C5B 1.338(14)
O2B C6B 1.463(14)
O3B C8B 1.241(13)
N1B C4B 1.510(13)
N1B C1B 1.543(13)
N1B H1B1 0.9900
N1B H1B2 0.9900
C1B C7B 1.498(16)
C1B C2B 1.533(16)
C1B H1B 1.0000
C2B C3B 1.543(16)
C2B H2B1 0.9900
C2B H2B2 0.9900
C3B C4B 1.503(15)
C3B H3B1 0.9900
C3B H3B2 0.9900
C4B C5B 1.543(16)
C4B H4B 1.0000
C6B H6B1 0.9800
C6B H6B2 0.9800
C6B H6B3 0.9800
C7B C8B 1.515(16)
C7B H7B1 0.9900
C7B H7B2 0.9900
C8B C9B 1.481(17)
C9B H9B1 0.9800
C9B H9B2 0.9800
C9B H9B3 0.9800
O1C C5C 1.198(15)
O2C C5C 1.304(15)
O2C C6C 1.408(15)
O3C C8C 1.228(15)
N1C C4C 1.508(15)
N1C C1C 1.551(14)
N1C H1C1 0.9900
N1C H1C2 0.9900
C1C C7C 1.501(16)
C1C C2C 1.519(16)
C1C H1C 1.0000
C2C C3C 1.528(17)
C2C H2C1 0.9900
C2C H2C2 0.9900
C3C C4C 1.566(15)
C3C H3C1 0.9900
C3C H3C2 0.9900
C4C C5C 1.522(16)
C4C H4C 1.0000
C6C H6C1 0.9800
C6C H6C2 0.9800
C6C H6C3 0.9800
C7C C8C 1.502(18)
C7C H7C1 0.9900
C7C H7C2 0.9900
C8C C9C 1.524(17)
C9C H9C1 0.9800
C9C H9C2 0.9800
C9C H9C3 0.9800
O1D C5D 1.218(13)
O2D C5D 1.312(13)
O2D C6D 1.442(13)
O3D C8D 1.225(13)
N1D C4D 1.501(14)
N1D C1D 1.527(12)
N1D H1D1 0.9900
N1D H1D2 0.9900
C1D C7D 1.501(16)
C1D C2D 1.512(16)
C1D H1D 1.0000
C2D C3D 1.522(15)
C2D H2D1 0.9900
C2D H2D2 0.9900
C3D C4D 1.507(14)
C3D H3D1 0.9900
C3D H3D2 0.9900
C4D C5D 1.501(14)
C4D H4D 1.0000
C6D H6D1 0.9800
C6D H6D2 0.9800
C6D H6D3 0.9800
C7D C8D 1.502(16)
C7D H7D1 0.9900
C7D H7D2 0.9900
C8D C9D 1.483(16)
C9D H9D1 0.9800
C9D H9D2 0.9800
C9D H9D3 0.9800
O1S C2S 1.226(13)
O2S C2S 1.235(13)
O3S C4S 1.236(13)
O4S C4S 1.232(13)
O5S C8S 1.261(13)
O6S C8S 1.243(14)
O7S C6S 1.185(13)
O8S C6S 1.272(13)
C1S F1S 1.333(13)
C1S F3S 1.341(13)
C1S F2S 1.365(13)
C1S C2S 1.510(16)
C3S F4S 1.338(14)
C3S F6S 1.346(13)
C3S F5S 1.351(14)
C3S C4S 1.520(17)
C5S F11S 1.270(15)
C5S F10S 1.325(14)
C5S F12S 1.378(14)
C5S C6S 1.530(17)
C7S F9S 1.311(13)
C7S F8S 1.363(14)
C7S F7S 1.367(13)
C7S C8S 1.495(17)

loop_
_geom_hbond_atom_site_label_D
_geom_hbond_atom_site_label_H
_geom_hbond_atom_site_label_A
_geom_hbond_distance_DH
_geom_hbond_distance_HA
_geom_hbond_distance_DA
_geom_hbond_angle_DHA
_geom_hbond_site_symmetry_A
N1A H1A1 O7S 0.99 1.83 2.721(13) 147.6 .
N1A H1A2 O3S 0.99 1.73 2.720(12) 178.3 1_545
C3A H3A1 O8S 0.99 2.58 3.383(16) 137.7 1_655
C4A H4A O3D 1.00 2.38 3.079(13) 125.9 1_645
C4A H4A O4S 1.00 2.58 3.393(14) 138.2 1_545
C7A H7A1 O1B 0.99 2.62 3.594(13) 168.0 2_656
C7A H7A2 O1D 0.99 2.63 3.483(14) 144.9 1_645
N1B H1B1 O1S 0.99 1.80 2.701(13) 149.2 1_455
N1B H1B2 O5S 0.99 1.83 2.815(11) 171.7 1_545
N1B H1B2 O6S 0.99 2.63 3.360(13) 130.9 1_545
C3B H3B1 F3S 0.99 2.54 3.226(13) 126.6 .
C4B H4B O3C 1.00 2.35 3.056(13) 127.2 1_545
C4B H4B O6S 1.00 2.62 3.376(14) 132.4 1_545
C7B H7B1 O1C 0.99 2.51 3.409(14) 151.5 1_545
C9B H9B1 F7S 0.98 2.62 3.591(15) 169.9 1_545
N1C H1C1 O6S 0.99 1.80 2.737(12) 156.7 .
N1C H1C2 O2S 0.99 1.79 2.757(12) 165.5 1_565
C4C H4C O3B 1.00 2.33 3.140(13) 137.5 1_665
C6C H6C2 O2A 0.98 2.64 3.428(16) 137.6 1_565
C7C H7C1 O1B 0.99 2.49 3.330(16) 142.8 1_665
C9C H9C1 F5S 0.98 2.59 3.314(15) 130.8 1_556
N1D H1D1 O4S 0.99 1.82 2.744(12) 153.1 1_455
N1D H1D2 O8S 0.99 1.75 2.721(12) 167.3 1_565
C1D H1D O3B 1.00 2.51 3.203(12) 126.1 2_556
C3D H3D1 O3S 0.99 2.62 3.344(14) 130.1 .
C4D H4D O3A 1.00 2.48 3.193(13) 127.7 1_565
C6D H6D1 F6S 0.98 2.61 3.414(14) 138.9 1_455
C7D H7D1 O1A 0.99 2.41 3.282(14) 147.2 1_565
